data_7059687
loop_
_publ_author_name
'Yang, Xiuqin'
'Jin, Jing'
'Guo, Zhuming'
'Xiao, Zhiyin'
'Chen, Naiwen'
'Jiang, Xiujuan'
'He, Yi'
'Liu, Xiaoming'

_publ_section_title
;
 The monoiron anion fac-[Fe(CO)3I3]&#x2212; and its organic aminium salts:
 their preparation, CO-release, and cytotoxicity
;
_journal_issue 25
_journal_name_full 'New Journal of Chemistry'
_journal_page_first 10300
_journal_page_last 10308
_journal_paper_doi 10.1039/D0NJ01182G
_journal_volume 44
_journal_year 2020
_chemical_formula_moiety 'C3 Fe I3 O3, C2 H8 N'
_chemical_formula_sum 'C5 H8 Fe I3 N O3'
_chemical_formula_weight 566.67
_chemical_name_systematic 'salt 1'
_chemical_properties_physical Moisture-sensitive,Heat-sensitive,Light-sensitive,Photo-sensitive
_space_group_crystal_system monoclinic
_space_group_IT_number 14
_space_group_name_Hall '-P 2ybc'
_space_group_name_H-M_alt 'P 1 21/c 1'
_atom_sites_solution_hydrogens geom
_audit_creation_date 2019-10-28
_audit_creation_method
;
Olex2 1.2
(compiled 2018.05.29 svn.r3508 for OlexSys, GUI svn.r5506)
;
_audit_update_record
;
2019-11-02 deposited with the CCDC.	2020-05-20 downloaded from the CCDC.
;
_cell_angle_alpha 90
_cell_angle_beta 91.739(7)
_cell_angle_gamma 90
_cell_formula_units_Z 4
_cell_length_a 9.2096(8)
_cell_length_b 14.5251(12)
_cell_length_c 10.4460(9)
_cell_measurement_reflns_used 1318
_cell_measurement_temperature 293(2)
_cell_measurement_theta_max 25.0790
_cell_measurement_theta_min 3.3790
_cell_volume 1396.7(2)
_computing_cell_refinement 'CrysAlisPro 1.171.39.29c (Rigaku OD, 2017)'
_computing_data_collection 'CrysAlisPro 1.171.39.29c (Rigaku OD, 2017)'
_computing_data_reduction 'CrysAlisPro 1.171.39.29c (Rigaku OD, 2017)'
_computing_molecular_graphics 'Olex2 (Dolomanov et al., 2009)'
_computing_publication_material 'Olex2 (Dolomanov et al., 2009)'
_computing_structure_refinement 'ShelXL (Sheldrick, 2015)'
_computing_structure_solution 'ShelXS (Sheldrick, 2008)'
_diffrn_ambient_temperature 293(2)
_diffrn_detector 'CCD plate'
_diffrn_detector_area_resol_mean 16.0802
_diffrn_detector_type Eos
_diffrn_measured_fraction_theta_full 0.991
_diffrn_measured_fraction_theta_max 0.827
_diffrn_measurement_details
;
List of Runs (angles in degrees, time in seconds):

  # Type    Start    End  Width  t~exp~   \w     \q     \k     \f   Frames
#--------------------------------------------------------------------------
  1  \w    -14.00  17.00   1.00   12.56    --  -15.89 -99.00 -90.00   31
  2  \w      2.00  70.00   1.00   12.56    --   16.05  57.00  30.00   68
  3  \w     18.00  70.00   1.00   12.56    --   16.05  57.00  90.00   52
  4  \w    -45.00   5.00   1.00   12.56    --   16.05 -57.00 -90.00   50
;
_diffrn_measurement_device 'four-circle diffractometer'
_diffrn_measurement_device_type 'Xcalibur, Eos, Gemini'
_diffrn_measurement_method '\w scans'
_diffrn_orient_matrix_type 'CrysAlisPro convention (1999,Acta A55,543-557)'
_diffrn_orient_matrix_UB_11 -0.0069621000
_diffrn_orient_matrix_UB_12 -0.0484397000
_diffrn_orient_matrix_UB_13 -0.0058771000
_diffrn_orient_matrix_UB_21 0.0762011000
_diffrn_orient_matrix_UB_22 -0.0038550000
_diffrn_orient_matrix_UB_23 -0.0066137000
_diffrn_orient_matrix_UB_31 0.0091983000
_diffrn_orient_matrix_UB_32 -0.0046044000
_diffrn_orient_matrix_UB_33 0.0673697000
_diffrn_radiation_monochromator graphite
_diffrn_radiation_probe x-ray
_diffrn_radiation_type MoK\a
_diffrn_radiation_wavelength 0.71073
_diffrn_reflns_av_R_equivalents 0.0323
_diffrn_reflns_av_unetI/netI 0.0621
_diffrn_reflns_Laue_measured_fraction_full 0.991
_diffrn_reflns_Laue_measured_fraction_max 0.827
_diffrn_reflns_limit_h_max 9
_diffrn_reflns_limit_h_min -12
_diffrn_reflns_limit_k_max 19
_diffrn_reflns_limit_k_min -11
_diffrn_reflns_limit_l_max 12
_diffrn_reflns_limit_l_min -14
_diffrn_reflns_number 5959
_diffrn_reflns_point_group_measured_fraction_full 0.991
_diffrn_reflns_point_group_measured_fraction_max 0.827
_diffrn_reflns_theta_full 25.242
_diffrn_reflns_theta_max 29.545
_diffrn_reflns_theta_min 2.805
_diffrn_source 'fine-focus sealed X-ray tube'
_diffrn_source_type 'Enhance (Mo) X-ray Source'
_exptl_absorpt_coefficient_mu 7.692
_exptl_absorpt_correction_T_max 1.00000
_exptl_absorpt_correction_T_min 0.22395
_exptl_absorpt_correction_type multi-scan
_exptl_absorpt_process_details
;
CrysAlisPro 1.171.39.29c (Rigaku Oxford Diffraction, 2017)
Empirical absorption correction using spherical harmonics,
 implemented in SCALE3 ABSPACK scaling algorithm.
;
_exptl_crystal_colour dark-red
_exptl_crystal_density_diffrn 2.695
_exptl_crystal_description sheet
_exptl_crystal_F_000 1016
_exptl_crystal_recrystallization_method 'Re-crystallisation from solvent: DCM/Hexane'
_exptl_crystal_size_max 0.45
_exptl_crystal_size_mid 0.25
_exptl_crystal_size_min 0.11
_refine_diff_density_max 1.146
_refine_diff_density_min -0.856
_refine_diff_density_rms 0.188
_refine_ls_extinction_method none
_refine_ls_goodness_of_fit_ref 1.030
_refine_ls_hydrogen_treatment constr
_refine_ls_matrix_type full
_refine_ls_number_parameters 120
_refine_ls_number_reflns 3229
_refine_ls_number_restraints 2
_refine_ls_restrained_S_all 1.030
_refine_ls_R_factor_all 0.1131
_refine_ls_R_factor_gt 0.0631
_refine_ls_shift/su_max 0.000
_refine_ls_shift/su_mean 0.000
_refine_ls_structure_factor_coef Fsqd
_refine_ls_weighting_details 'w=1/[\s^2^(Fo^2^)+(0.0620P)^2^+7.0530P] where P=(Fo^2^+2Fc^2^)/3'
_refine_ls_weighting_scheme calc
_refine_ls_wR_factor_gt 0.1412
_refine_ls_wR_factor_ref 0.1687
_reflns_Friedel_coverage 0.000
_reflns_number_gt 1877
_reflns_number_total 3229
_reflns_threshold_expression 'I > 2\s(I)'
_cod_data_source_file d0nj01182g2.cif
_cod_data_source_block 180410-yxq-feietn
_cod_depositor_comments
;Adding full bibliography for 7059687--7059690.cif.

 Adding full bibliography for 7059687--7059690.cif.
;
_cod_database_code 7059687
_shelx_shelxl_version_number 2018/3
_chemical_oxdiff_formula 'C H O N Fe I'
_shelx_space_group_comment
;
The symmetry employed for this shelxl refinement is uniquely defined
by the following loop, which should always be used as a source of
symmetry information in preference to the above space-group names.
They are only intended as comments.
;
_shelx_estimated_absorpt_t_max 0.485
_shelx_estimated_absorpt_t_min 0.129
_reflns_odcompleteness_completeness 99.23
_reflns_odcompleteness_iscentric 1
_reflns_odcompleteness_theta 26.32
_olex2_refinement_description
;
1. Fixed Uiso
 At 1.2 times of:
  All C(H,H) groups
 At 1.5 times of:
  All C(H,H,H) groups, All N(H,H,H) groups
2. Restrained distances
 N1-C4
 1.45 with sigma of 0.001
 C4-C5
 1.55 with sigma of 0.001
3.a Secondary CH2 refined with riding coordinates:
 C4(H4A,H4B)
3.b Idealised Me refined as rotating group:
 N1(H1A,H1B,H1C), C5(H5A,H5B,H5C)
;
_olex2_submission_special_instructions 'No special instructions were received'
_oxdiff_exptl_absorpt_empirical_details
;
Empirical correction (ABSPACK) includes:
- Absorption correction using spherical harmonics
- Frame scaling
;
_oxdiff_exptl_absorpt_empirical_full_max 3.360
_oxdiff_exptl_absorpt_empirical_full_min 0.725

loop_
_space_group_symop_operation_xyz
'x, y, z'
'-x, y+1/2, -z+1/2'
'-x, -y, -z'
'x, -y-1/2, z-1/2'

loop_
_atom_site_label
_atom_site_type_symbol
_atom_site_fract_x
_atom_site_fract_y
_atom_site_fract_z
_atom_site_U_iso_or_equiv
_atom_site_adp_type
_atom_site_occupancy
_atom_site_site_symmetry_order
_atom_site_calc_flag
_atom_site_refinement_flags_posn
_atom_site_refinement_flags_adp
_atom_site_refinement_flags_occupancy
_atom_site_disorder_assembly
_atom_site_disorder_group
I1 I 0.04023(9) 0.56540(7) 0.74735(8) 0.0656(3) Uani 1 1 d . . . . .
I2 I 0.45661(9) 0.54319(7) 0.78542(9) 0.0707(3) Uani 1 1 d . . . . .
I3 I 0.21062(12) 0.35067(7) 0.91062(9) 0.0773(4) Uani 1 1 d . . . . .
Fe1 Fe 0.24026(18) 0.44028(12) 0.69200(16) 0.0523(5) Uani 1 1 d . . . . .
O1 O 0.4591(12) 0.3053(9) 0.6359(12) 0.104(4) Uani 1 1 d . . . . .
O3 O 0.2773(13) 0.5432(8) 0.4532(10) 0.095(4) Uani 1 1 d . . . . .
O2 O -0.0004(11) 0.3252(8) 0.5964(10) 0.082(3) Uani 1 1 d . . . . .
N1 N 0.2149(14) 0.5711(8) 0.0697(12) 0.082(4) Uani 1 1 d D . . . .
H1A H 0.304094 0.552955 0.050959 0.124 Uiso 1 1 calc GR . . . .
H1B H 0.161760 0.577664 -0.002289 0.124 Uiso 1 1 calc GR . . . .
H1C H 0.174153 0.529212 0.119283 0.124 Uiso 1 1 calc GR . . . .
C3 C 0.2619(13) 0.5041(11) 0.5458(13) 0.065(4) Uani 1 1 d . . . . .
C2 C 0.0914(15) 0.3706(11) 0.6331(13) 0.066(4) Uani 1 1 d . . . . .
C1 C 0.3748(15) 0.3573(12) 0.6554(14) 0.074(4) Uani 1 1 d . . . . .
C4 C 0.223(2) 0.6585(9) 0.1368(17) 0.140(9) Uani 1 1 d D . . . .
H4A H 0.260069 0.648717 0.223565 0.168 Uiso 1 1 calc R . . . .
H4B H 0.126185 0.684676 0.141361 0.168 Uiso 1 1 calc R . . . .
C5 C 0.323(2) 0.7264(12) 0.067(2) 0.149(9) Uani 1 1 d D . . . .
H5A H 0.422777 0.710530 0.085133 0.223 Uiso 1 1 calc GR . . . .
H5B H 0.305220 0.787974 0.095925 0.223 Uiso 1 1 calc GR . . . .
H5C H 0.303486 0.722847 -0.023784 0.223 Uiso 1 1 calc GR . . . .

loop_
_atom_site_aniso_label
_atom_site_aniso_U_11
_atom_site_aniso_U_22
_atom_site_aniso_U_33
_atom_site_aniso_U_23
_atom_site_aniso_U_13
_atom_site_aniso_U_12
I1 0.0623(5) 0.0663(6) 0.0685(6) -0.0009(4) 0.0082(4) 0.0124(4)
I2 0.0584(5) 0.0670(6) 0.0864(7) -0.0094(5) -0.0011(4) -0.0052(4)
I3 0.0947(8) 0.0670(7) 0.0698(6) 0.0159(5) -0.0040(5) -0.0030(5)
Fe1 0.0520(10) 0.0519(11) 0.0531(10) -0.0041(8) 0.0029(7) 0.0023(8)
O1 0.083(8) 0.100(9) 0.128(10) -0.035(8) 0.001(7) 0.030(7)
O3 0.122(9) 0.098(9) 0.066(6) 0.015(6) 0.021(6) -0.001(7)
O2 0.075(7) 0.091(8) 0.081(7) -0.011(6) 0.000(5) -0.008(6)
N1 0.091(9) 0.069(9) 0.088(9) -0.019(7) 0.011(7) -0.015(7)
C3 0.053(7) 0.084(11) 0.058(8) -0.007(8) 0.001(6) 0.016(7)
C2 0.062(9) 0.077(10) 0.059(8) 0.004(7) 0.005(6) 0.009(7)
C1 0.051(8) 0.098(13) 0.074(9) -0.031(8) -0.005(7) -0.013(8)
C4 0.091(14) 0.21(3) 0.122(17) 0.023(18) 0.036(12) 0.008(16)
C5 0.16(2) 0.085(16) 0.19(2) -0.010(16) -0.051(19) -0.014(15)

loop_
_atom_type_symbol
_atom_type_description
_atom_type_scat_dispersion_real
_atom_type_scat_dispersion_imag
_atom_type_scat_source
C C 0.0033 0.0016 'International Tables Vol C Tables 4.2.6.8 and 6.1.1.4'
H H 0.0000 0.0000 'International Tables Vol C Tables 4.2.6.8 and 6.1.1.4'
Fe Fe 0.3463 0.8444 'International Tables Vol C Tables 4.2.6.8 and 6.1.1.4'
I I -0.4742 1.8119 'International Tables Vol C Tables 4.2.6.8 and 6.1.1.4'
N N 0.0061 0.0033 'International Tables Vol C Tables 4.2.6.8 and 6.1.1.4'
O O 0.0106 0.0060 'International Tables Vol C Tables 4.2.6.8 and 6.1.1.4'

loop_
_geom_angle_atom_site_label_1
_geom_angle_atom_site_label_2
_geom_angle_atom_site_label_3
_geom_angle
_geom_angle_site_symmetry_1
_geom_angle_site_symmetry_3
_geom_angle_publ_flag
I2 Fe1 I1 93.00(6) . . ?
I3 Fe1 I1 93.33(6) . . ?
I3 Fe1 I2 93.19(6) . . ?
C3 Fe1 I1 85.9(4) . . ?
C3 Fe1 I2 85.4(4) . . ?
C3 Fe1 I3 178.4(5) . . ?
C2 Fe1 I1 86.2(4) . . ?
C2 Fe1 I2 178.4(4) . . ?
C2 Fe1 I3 85.5(4) . . ?
C2 Fe1 C3 95.9(6) . . ?
C1 Fe1 I1 179.6(4) . . ?
C1 Fe1 I2 86.6(4) . . ?
C1 Fe1 I3 86.7(5) . . ?
C1 Fe1 C3 94.1(7) . . ?
C1 Fe1 C2 94.2(6) . . ?
H1A N1 H1B 109.5 . . ?
H1A N1 H1C 109.5 . . ?
H1B N1 H1C 109.5 . . ?
C4 N1 H1A 109.5 . . ?
C4 N1 H1B 109.5 . . ?
C4 N1 H1C 109.5 . . ?
O3 C3 Fe1 178.8(13) . . ?
O2 C2 Fe1 178.6(14) . . ?
O1 C1 Fe1 178.2(15) . . ?
N1 C4 H4A 109.5 . . ?
N1 C4 H4B 109.5 . . ?
N1 C4 C5 110.5(13) . . ?
H4A C4 H4B 108.1 . . ?
C5 C4 H4A 109.5 . . ?
C5 C4 H4B 109.5 . . ?
C4 C5 H5A 109.5 . . ?
C4 C5 H5B 109.5 . . ?
C4 C5 H5C 109.5 . . ?
H5A C5 H5B 109.5 . . ?
H5A C5 H5C 109.5 . . ?
H5B C5 H5C 109.5 . . ?

loop_
_geom_bond_atom_site_label_1
_geom_bond_atom_site_label_2
_geom_bond_distance
_geom_bond_site_symmetry_2
_geom_bond_publ_flag
I1 Fe1 2.6637(19) . ?
I2 Fe1 2.6531(19) . ?
I3 Fe1 2.650(2) . ?
Fe1 C3 1.803(15) . ?
Fe1 C2 1.798(16) . ?
Fe1 C1 1.779(16) . ?
O1 C1 1.106(16) . ?
O3 C3 1.134(16) . ?
O2 C2 1.130(16) . ?
N1 H1A 0.8900 . ?
N1 H1B 0.8900 . ?
N1 H1C 0.8900 . ?
N1 C4 1.4501(10) . ?
C4 H4A 0.9700 . ?
C4 H4B 0.9700 . ?
C4 C5 1.5498(10) . ?
C5 H5A 0.9600 . ?
C5 H5B 0.9600 . ?
C5 H5C 0.9600 . ?
